data_1529831
loop_
_publ_author_name
'Effenberger, H.'

_publ_section_title
;
 Cu3 (P O4)2 H2 O: Synthese und Kristallstruktur
;
_journal_name_full 'Journal of Solid State Chemistry'
_journal_page_first 240
_journal_page_last 247
_journal_volume 57
_journal_year 1985
_chemical_formula_sum 'Cu3 H2 O9 P2'
_chemical_name_systematic 'Cu3 (P O4)2 H2 O'
_space_group_IT_number 15
_symmetry_space_group_name_Hall '-C 2yc'
_symmetry_space_group_name_H-M 'C 1 2/c 1'
_cell_angle_alpha 90
_cell_angle_beta 105.5
_cell_angle_gamma 90
_cell_formula_units_Z 8
_cell_length_a 18.05
_cell_length_b 6.2
_cell_length_c 12.26
_cell_volume 1322.117
_citation_journal_id_ASTM JSSCBI
_cod_data_source_file Effenberger_JSSCBI_1985_1190.cif
_cod_data_source_block H2Cu3O9P2
_cod_original_formula_sum 'H2 Cu3 O9 P2'
_cod_database_code 1529831

loop_
_symmetry_equiv_pos_as_xyz
x,y,z
-x,y,-z+1/2
-x,-y,-z
x,-y,z-1/2
x+1/2,y+1/2,z
-x+1/2,y+1/2,-z+1/2
-x+1/2,-y+1/2,-z
x+1/2,-y+1/2,z-1/2

loop_
_atom_site_label
_atom_site_type_symbol
_atom_site_fract_x
_atom_site_fract_y
_atom_site_fract_z
_atom_site_occupancy
_atom_site_U_iso_or_equiv
P2 P+5 0.07168 0.17601 0.40291 1 0.0
Cu3 Cu+2 0.09216 0.6823 0.3607 1 0.0
O3 O-2 0.2845 0.4481 0.2691 1 0.0
O2 O-2 0.1611 0.3326 0.1208 1 0.0
O4 O-2 0.2937 0.2049 0.1113 1 0.0
O1 O-2 0.2533 0.5942 0.0713 1 0.0
Cu1 Cu+2 0.24988 -0.0883 0.09185 1 0.0
H1 H+1 0.024 0.481 0.636 1 0.0
O6 O-2 0.083 -0.0123 0.3231 1 0.0
Cu2 Cu+2 0.11297 0.0949 0.18322 1 0.0
H2 H+1 0.032 0.293 0.599 1 0.0
O7 O-2 -0.0152 0.2283 0.3825 1 0.0
P1 P+5 0.24552 0.39403 0.14236 1 0.0
O8 O-2 0.1065 0.1169 0.5271 1 0.0
O9 O-2 0.0198 0.3511 0.6438 1 0.0
O5 O-2 0.111 0.3757 0.3663 1 0.0
